data_1517164
loop_
_publ_author_name
'Chow, Mun Juinn'
'Licona, Cynthia'
'Yuan Qiang Wong, Daniel'
'Pastorin, Giorgia'
'Gaiddon, Christian'
'Ang, Wee Han'

_publ_section_title
;
 Discovery and Investigation of Anticancer Ruthenium-Arene Schiff-Base
 Complexes via Water-Promoted Combinatorial Three-Component Assembly.
;
_journal_issue 14
_journal_name_full 'Journal of medicinal chemistry'
_journal_page_first 6043
_journal_page_last 6059
_journal_paper_doi 10.1021/jm500455p
_journal_volume 57
_journal_year 2014
_chemical_formula_sum 'C23 H25 Cl F6 N3 O P Ru'
_chemical_formula_weight 640.95
_chemical_name_systematic
; 
 ? 
;
_space_group_IT_number 14
_symmetry_cell_setting monoclinic
_symmetry_space_group_name_Hall '-P 2yn'
_symmetry_space_group_name_H-M 'P 1 21/n 1'
_atom_sites_solution_hydrogens geom
_atom_sites_solution_primary direct
_atom_sites_solution_secondary difmap
_audit_creation_method SHELXL-97
_cell_angle_alpha 90.00
_cell_angle_beta 104.589(3)
_cell_angle_gamma 90.00
_cell_formula_units_Z 4
_cell_length_a 9.887(2)
_cell_length_b 18.473(4)
_cell_length_c 14.002(3)
_cell_measurement_reflns_used 2142
_cell_measurement_temperature 100(2)
_cell_measurement_theta_max 22.68
_cell_measurement_theta_min 2.40
_cell_volume 2474.9(9)
_computing_cell_refinement 'Bruker SAINT'
_computing_data_collection 'Bruker APEX2'
_computing_data_reduction 'Bruker SAINT'
_computing_molecular_graphics 'Bruker SHELXTL'
_computing_publication_material 'Bruker SHELXTL'
_computing_structure_refinement 'SHELXL-97 (Sheldrick, 2008)'
_computing_structure_solution 'SHELXS-97 (Sheldrick, 2008)'
_diffrn_ambient_temperature 100(2)
_diffrn_measured_fraction_theta_full 0.999
_diffrn_measured_fraction_theta_max 0.999
_diffrn_measurement_device_type 'Bruker APEX-II CCD'
_diffrn_measurement_method '\f and \w scans'
_diffrn_radiation_monochromator graphite
_diffrn_radiation_source 'fine-focus sealed tube'
_diffrn_radiation_type MoK\a
_diffrn_radiation_wavelength 0.71073
_diffrn_reflns_av_R_equivalents 0.0668
_diffrn_reflns_av_sigmaI/netI 0.0802
_diffrn_reflns_limit_h_max 12
_diffrn_reflns_limit_h_min -12
_diffrn_reflns_limit_k_max 23
_diffrn_reflns_limit_k_min -24
_diffrn_reflns_limit_l_max 11
_diffrn_reflns_limit_l_min -18
_diffrn_reflns_number 17246
_diffrn_reflns_theta_full 27.50
_diffrn_reflns_theta_max 27.50
_diffrn_reflns_theta_min 1.86
_exptl_absorpt_coefficient_mu 0.874
_exptl_absorpt_correction_T_max 0.4312
_exptl_absorpt_correction_T_min 0.3399
_exptl_absorpt_correction_type multi-scan
_exptl_absorpt_process_details 'Sadabs, (Sheldrick 2008)'
_exptl_crystal_colour Orange
_exptl_crystal_density_diffrn 1.720
_exptl_crystal_density_meas ?
_exptl_crystal_density_method 'not measured'
_exptl_crystal_description Block
_exptl_crystal_F_000 1288
_exptl_crystal_size_max 0.24
_exptl_crystal_size_mid 0.12
_exptl_crystal_size_min 0.10
_refine_diff_density_max 2.822
_refine_diff_density_min -0.880
_refine_diff_density_rms 0.135
_refine_ls_extinction_method none
_refine_ls_goodness_of_fit_ref 1.050
_refine_ls_hydrogen_treatment mixed
_refine_ls_matrix_type full
_refine_ls_number_parameters 334
_refine_ls_number_reflns 5688
_refine_ls_number_restraints 2
_refine_ls_restrained_S_all 1.050
_refine_ls_R_factor_all 0.0823
_refine_ls_R_factor_gt 0.0525
_refine_ls_shift/su_max 0.001
_refine_ls_shift/su_mean 0.000
_refine_ls_structure_factor_coef Fsqd
_refine_ls_weighting_details 'calc w=1/[\s^2^(Fo^2^)+(0.0543P)^2^+4.2252P] where P=(Fo^2^+2Fc^2^)/3'
_refine_ls_weighting_scheme calc
_refine_ls_wR_factor_gt 0.1214
_refine_ls_wR_factor_ref 0.1308
_reflns_number_gt 4114
_reflns_number_total 5688
_reflns_threshold_expression >2sigma(I)
_cod_data_source_file jm500455p_si_002.cif
_cod_data_source_block c037
_cod_depositor_comments
;
The following automatic conversions were performed:

'_symmetry_cell_setting' value 'Monoclinic' changed to 'monoclinic'
according to
/usr/data/users/saulius/crontab/automatic-downloads/rss-feeds/ACS/lib/dictionaries/cif_core.dic
dictionary named 'cif_core.dic' version 2.4.2 from
2011-04-26.

'_exptl_absorpt_correction_type' value 'Multi-scan'
changed to 'multi-scan' according to
/usr/data/users/saulius/crontab/automatic-downloads/rss-feeds/ACS/lib/dictionaries/cif_core.dic
dictionary named 'cif_core.dic' version 2.4.2 from 2011-04-26.

Automatic conversion script
Id: cif_fix_values 2281 2013-09-26 08:29:07Z andrius 

 Adding full bibliography for 1517164.cif.

The following automatic conversions were performed:

'_exptl_crystal_density_meas' value 'not measured' was changed to '?'
- the value is perceived as not measured.

Automatic conversion script
Id: cif_fix_values 3008 2015-01-20 13:52:24Z robertas 
;
_cod_original_cell_volume 2474.8(9)
_cod_original_sg_symbol_H-M P2(1)/n
_cod_database_code 1517164

loop_
_symmetry_equiv_pos_as_xyz
'x, y, z'
'-x+1/2, y+1/2, -z+1/2'
'-x, -y, -z'
'x-1/2, -y-1/2, z-1/2'

loop_
_atom_site_label
_atom_site_type_symbol
_atom_site_fract_x
_atom_site_fract_y
_atom_site_fract_z
_atom_site_U_iso_or_equiv
_atom_site_adp_type
_atom_site_occupancy
_atom_site_symmetry_multiplicity
_atom_site_calc_flag
_atom_site_refinement_flags
Ru1 Ru 0.92874(4) 0.861489(19) 0.75729(3) 0.01610(12) Uani 1 1 d .
Cl1 Cl 1.03658(12) 0.80398(6) 0.64180(9) 0.0221(3) Uani 1 1 d .
O1 O 0.3675(4) 0.57134(17) 0.6067(3) 0.0246(8) Uani 1 1 d .
N1 N 0.9376(4) 0.95467(19) 0.6747(3) 0.0177(8) Uani 1 1 d .
N2 N 0.7410(4) 0.8571(2) 0.6463(3) 0.0173(8) Uani 1 1 d .
N3 N 0.2127(4) 0.6498(2) 0.6404(3) 0.0232(9) Uani 1 1 d D
H3A H 0.192(5) 0.6937(12) 0.654(4) 0.028 Uiso 1 1 d D
H3B H 0.149(4) 0.617(2) 0.640(4) 0.028 Uiso 1 1 d D
C1 C 1.0445(5) 1.0011(3) 0.6894(4) 0.0224(10) Uani 1 1 d .
H1 H 1.1259 0.9918 0.7407 0.027 Uiso 1 1 calc R
C2 C 1.0396(5) 1.0623(3) 0.6317(4) 0.0245(11) Uani 1 1 d .
H2 H 1.1161 1.0951 0.6449 0.029 Uiso 1 1 calc R
C3 C 0.9237(5) 1.0761(3) 0.5550(4) 0.0250(11) Uani 1 1 d .
H3 H 0.9183 1.1186 0.5159 0.030 Uiso 1 1 calc R
C4 C 0.8145(5) 1.0257(2) 0.5363(4) 0.0224(10) Uani 1 1 d .
H4 H 0.7352 1.0322 0.4823 0.027 Uiso 1 1 calc R
C5 C 0.8239(5) 0.9662(2) 0.5978(3) 0.0180(10) Uani 1 1 d .
C6 C 0.7182(5) 0.9108(2) 0.5851(3) 0.0181(9) Uani 1 1 d .
H6 H 0.6348 0.9136 0.5336 0.022 Uiso 1 1 calc R
C7 C 0.6366(5) 0.8024(2) 0.6358(3) 0.0177(9) Uani 1 1 d .
C8 C 0.6780(5) 0.7306(2) 0.6485(3) 0.0199(10) Uani 1 1 d .
H8 H 0.7743 0.7184 0.6611 0.024 Uiso 1 1 calc R
C9 C 0.5787(5) 0.6763(2) 0.6427(4) 0.0220(10) Uani 1 1 d .
H9 H 0.6069 0.6270 0.6495 0.026 Uiso 1 1 calc R
C10 C 0.4384(5) 0.6942(2) 0.6271(3) 0.0183(10) Uani 1 1 d .
C11 C 0.3979(5) 0.7672(2) 0.6144(3) 0.0204(10) Uani 1 1 d .
H11 H 0.3019 0.7798 0.6025 0.025 Uiso 1 1 calc R
C12 C 0.4959(5) 0.8203(2) 0.6189(4) 0.0218(10) Uani 1 1 d .
H12 H 0.4677 0.8695 0.6106 0.026 Uiso 1 1 calc R
C13 C 0.3362(5) 0.6332(2) 0.6234(3) 0.0216(10) Uani 1 1 d .
C14 C 1.0451(6) 0.9113(2) 0.8943(3) 0.0240(11) Uani 1 1 d .
H14 H 1.0966 0.9573 0.8902 0.029 Uiso 1 1 calc R
C15 C 1.1124(5) 0.8449(2) 0.8851(3) 0.0200(10) Uani 1 1 d .
C16 C 1.0249(5) 0.7819(3) 0.8705(3) 0.0222(10) Uani 1 1 d .
H16 H 1.0622 0.7360 0.8491 0.027 Uiso 1 1 calc R
C17 C 0.8835(5) 0.7857(3) 0.8669(3) 0.0239(11) Uani 1 1 d .
H17 H 0.8230 0.7427 0.8434 0.029 Uiso 1 1 calc R
C18 C 0.8194(5) 0.8533(3) 0.8755(4) 0.0268(11) Uani 1 1 d .
C19 C 0.9015(6) 0.9156(3) 0.8901(3) 0.0266(11) Uani 1 1 d .
H19 H 0.8552 0.9641 0.8841 0.032 Uiso 1 1 calc R
C20 C 1.2663(5) 0.8438(3) 0.8870(4) 0.0298(12) Uani 1 1 d .
H20 H 1.2773 0.8676 0.8253 0.036 Uiso 1 1 calc R
C21 C 1.3501(6) 0.8877(4) 0.9749(5) 0.0469(16) Uani 1 1 d .
H21A H 1.3186 0.9382 0.9684 0.070 Uiso 1 1 calc R
H21B H 1.4497 0.8856 0.9764 0.070 Uiso 1 1 calc R
H21C H 1.3357 0.8674 1.0363 0.070 Uiso 1 1 calc R
C22 C 1.3224(6) 0.7671(3) 0.8889(5) 0.0439(16) Uani 1 1 d .
H22A H 1.3044 0.7410 0.9455 0.066 Uiso 1 1 calc R
H22B H 1.4232 0.7686 0.8949 0.066 Uiso 1 1 calc R
H22C H 1.2757 0.7421 0.8278 0.066 Uiso 1 1 calc R
C23 C 0.6649(6) 0.8573(4) 0.8684(4) 0.0403(15) Uani 1 1 d .
H23A H 0.6486 0.8498 0.9339 0.060 Uiso 1 1 calc R
H23B H 0.6162 0.8198 0.8232 0.060 Uiso 1 1 calc R
H23C H 0.6295 0.9051 0.8434 0.060 Uiso 1 1 calc R
P1 P 0.98061(14) 0.56365(7) 0.79670(10) 0.0237(3) Uani 1 1 d .
F1 F 1.1284(3) 0.59871(17) 0.8497(2) 0.0365(8) Uani 1 1 d .
F2 F 1.0518(4) 0.5218(2) 0.7243(3) 0.0664(13) Uani 1 1 d .
F3 F 0.8330(4) 0.5298(2) 0.7449(3) 0.0533(10) Uani 1 1 d .
F4 F 0.9110(4) 0.60818(19) 0.8696(3) 0.0513(10) Uani 1 1 d .
F5 F 1.0071(4) 0.5000(2) 0.8744(3) 0.0617(12) Uani 1 1 d .
F6 F 0.9559(4) 0.6311(2) 0.7232(3) 0.0518(10) Uani 1 1 d .

loop_
_atom_site_aniso_label
_atom_site_aniso_U_11
_atom_site_aniso_U_22
_atom_site_aniso_U_33
_atom_site_aniso_U_23
_atom_site_aniso_U_13
_atom_site_aniso_U_12
Ru1 0.01977(19) 0.01299(18) 0.01543(19) 0.00228(16) 0.00424(13) 0.00109(15)
Cl1 0.0275(6) 0.0186(5) 0.0227(6) 0.0024(5) 0.0107(5) 0.0039(5)
O1 0.0290(19) 0.0140(16) 0.031(2) 0.0006(14) 0.0077(16) -0.0018(14)
N1 0.022(2) 0.0138(18) 0.019(2) -0.0003(15) 0.0069(16) -0.0003(15)
N2 0.0190(19) 0.0156(18) 0.018(2) 0.0001(16) 0.0070(15) 0.0016(16)
N3 0.028(2) 0.014(2) 0.029(2) 0.0013(17) 0.0086(19) -0.0020(16)
C1 0.027(3) 0.021(2) 0.020(3) 0.000(2) 0.007(2) -0.003(2)
C2 0.032(3) 0.017(2) 0.026(3) 0.001(2) 0.010(2) -0.005(2)
C3 0.031(3) 0.018(2) 0.029(3) 0.008(2) 0.013(2) 0.000(2)
C4 0.023(3) 0.018(2) 0.027(3) 0.008(2) 0.008(2) 0.0027(19)
C5 0.022(2) 0.014(2) 0.019(2) 0.0037(18) 0.0078(19) 0.0051(18)
C6 0.017(2) 0.019(2) 0.019(2) 0.0029(19) 0.0072(18) 0.0036(18)
C7 0.025(2) 0.015(2) 0.015(2) -0.0002(18) 0.0083(19) -0.0002(18)
C8 0.020(2) 0.018(2) 0.021(2) 0.0032(19) 0.004(2) 0.0032(18)
C9 0.030(3) 0.015(2) 0.021(3) 0.0019(19) 0.007(2) -0.0013(19)
C10 0.024(2) 0.015(2) 0.016(2) -0.0003(18) 0.0063(19) -0.0001(18)
C11 0.021(2) 0.018(2) 0.022(3) 0.0019(19) 0.005(2) 0.0021(18)
C12 0.023(2) 0.017(2) 0.024(3) 0.0029(19) 0.003(2) 0.0036(18)
C13 0.030(3) 0.019(2) 0.014(2) 0.004(2) 0.0037(19) 0.001(2)
C14 0.042(3) 0.013(2) 0.016(2) 0.0030(19) 0.003(2) 0.000(2)
C15 0.021(2) 0.021(2) 0.015(2) 0.0039(19) -0.0002(19) -0.0024(18)
C16 0.030(3) 0.017(2) 0.017(2) 0.0062(19) 0.001(2) 0.002(2)
C17 0.030(3) 0.027(3) 0.014(2) 0.007(2) 0.004(2) -0.004(2)
C18 0.028(3) 0.038(3) 0.015(2) 0.006(2) 0.007(2) 0.002(2)
C19 0.038(3) 0.027(3) 0.014(2) 0.001(2) 0.005(2) 0.008(2)
C20 0.025(3) 0.039(3) 0.025(3) 0.007(2) 0.005(2) 0.000(2)
C21 0.025(3) 0.068(4) 0.045(4) -0.013(3) 0.003(3) -0.012(3)
C22 0.023(3) 0.047(4) 0.061(4) 0.007(3) 0.009(3) 0.011(3)
C23 0.030(3) 0.070(4) 0.025(3) 0.005(3) 0.014(2) 0.009(3)
P1 0.0212(6) 0.0219(6) 0.0270(7) 0.0030(5) 0.0038(5) -0.0017(5)
F1 0.0269(17) 0.0403(18) 0.0385(19) 0.0050(15) 0.0013(14) -0.0114(14)
F2 0.064(3) 0.053(2) 0.098(3) -0.043(2) 0.050(2) -0.022(2)
F3 0.0336(19) 0.080(3) 0.043(2) -0.007(2) 0.0027(16) -0.0270(19)
F4 0.054(2) 0.0389(19) 0.075(3) -0.0133(19) 0.042(2) -0.0101(17)
F5 0.045(2) 0.047(2) 0.087(3) 0.044(2) 0.004(2) -0.0040(17)
F6 0.038(2) 0.061(2) 0.052(2) 0.0319(19) 0.0022(17) 0.0034(17)

loop_
_atom_type_symbol
_atom_type_description
_atom_type_scat_dispersion_real
_atom_type_scat_dispersion_imag
_atom_type_scat_source
C C 0.0033 0.0016 'International Tables Vol C Tables 4.2.6.8 and 6.1.1.4'
H H 0.0000 0.0000 'International Tables Vol C Tables 4.2.6.8 and 6.1.1.4'
N N 0.0061 0.0033 'International Tables Vol C Tables 4.2.6.8 and 6.1.1.4'
O O 0.0106 0.0060 'International Tables Vol C Tables 4.2.6.8 and 6.1.1.4'
F F 0.0171 0.0103 'International Tables Vol C Tables 4.2.6.8 and 6.1.1.4'
P P 0.1023 0.0942 'International Tables Vol C Tables 4.2.6.8 and 6.1.1.4'
Cl Cl 0.1484 0.1585 'International Tables Vol C Tables 4.2.6.8 and 6.1.1.4'
Ru Ru -1.2594 0.8363 'International Tables Vol C Tables 4.2.6.8 and 6.1.1.4'

loop_
_geom_angle_atom_site_label_1
_geom_angle_atom_site_label_2
_geom_angle_atom_site_label_3
_geom_angle
N1 Ru1 N2 76.98(15)
N1 Ru1 C14 93.03(16)
N2 Ru1 C14 147.18(17)
N1 Ru1 C19 97.19(17)
N2 Ru1 C19 111.80(17)
C14 Ru1 C19 37.7(2)
N1 Ru1 C16 151.79(17)
N2 Ru1 C16 130.50(16)
C14 Ru1 C16 67.06(17)
C19 Ru1 C16 79.40(19)
N1 Ru1 C18 124.80(17)
N2 Ru1 C18 92.51(17)
C14 Ru1 C18 67.4(2)
C19 Ru1 C18 37.1(2)
C16 Ru1 C18 67.42(19)
N1 Ru1 C17 162.39(17)
N2 Ru1 C17 101.19(17)
C14 Ru1 C17 79.02(18)
C19 Ru1 C17 66.94(19)
C16 Ru1 C17 36.77(19)
C18 Ru1 C17 37.60(19)
N1 Ru1 C15 114.78(16)
N2 Ru1 C15 168.24(16)
C14 Ru1 C15 37.52(17)
C19 Ru1 C15 68.26(19)
C16 Ru1 C15 37.84(17)
C18 Ru1 C15 80.88(18)
C17 Ru1 C15 67.69(18)
N1 Ru1 Cl1 84.50(11)
N2 Ru1 Cl1 86.81(11)
C14 Ru1 Cl1 123.75(15)
C19 Ru1 Cl1 161.26(14)
C16 Ru1 Cl1 90.28(14)
C18 Ru1 Cl1 149.76(14)
C17 Ru1 Cl1 113.01(14)
C15 Ru1 Cl1 94.01(13)
C1 N1 C5 118.9(4)
C1 N1 Ru1 125.9(3)
C5 N1 Ru1 115.2(3)
C6 N2 C7 118.3(4)
C6 N2 Ru1 115.8(3)
C7 N2 Ru1 125.9(3)
N1 C1 C2 121.7(5)
C3 C2 C1 120.3(5)
C2 C3 C4 118.2(4)
C5 C4 C3 119.0(4)
N1 C5 C4 121.9(4)
N1 C5 C6 114.4(4)
C4 C5 C6 123.6(4)
N2 C6 C5 117.6(4)
C8 C7 C12 119.9(4)
C8 C7 N2 118.8(4)
C12 C7 N2 121.2(4)
C7 C8 C9 120.0(4)
C10 C9 C8 120.0(4)
C9 C10 C11 119.3(4)
C9 C10 C13 117.6(4)
C11 C10 C13 123.1(4)
C12 C11 C10 120.4(4)
C11 C12 C7 120.3(4)
O1 C13 N3 122.3(5)
O1 C13 C10 120.4(4)
N3 C13 C10 117.3(4)
C19 C14 C15 122.5(5)
C19 C14 Ru1 71.6(3)
C15 C14 Ru1 73.1(3)
C14 C15 C16 115.8(4)
C14 C15 C20 120.2(4)
C16 C15 C20 124.0(4)
C14 C15 Ru1 69.3(3)
C16 C15 Ru1 69.9(3)
C20 C15 Ru1 128.9(3)
C17 C16 C15 122.0(5)
C17 C16 Ru1 72.0(3)
C15 C16 Ru1 72.2(3)
C16 C17 C18 120.6(5)
C16 C17 Ru1 71.2(3)
C18 C17 Ru1 71.0(3)
C19 C18 C17 118.9(5)
C19 C18 C23 120.8(5)
C17 C18 C23 120.3(5)
C19 C18 Ru1 71.0(3)
C17 C18 Ru1 71.4(3)
C23 C18 Ru1 129.0(4)
C18 C19 C14 120.2(5)
C18 C19 Ru1 71.9(3)
C14 C19 Ru1 70.8(3)
C15 C20 C22 111.9(4)
C15 C20 C21 110.2(5)
C22 C20 C21 111.0(5)
F2 P1 F5 93.1(3)
F2 P1 F3 91.2(2)
F5 P1 F3 89.7(2)
F2 P1 F6 89.4(2)
F5 P1 F6 176.8(2)
F3 P1 F6 92.2(2)
F2 P1 F4 178.3(2)
F5 P1 F4 88.1(2)
F3 P1 F4 90.0(2)
F6 P1 F4 89.4(2)
F2 P1 F1 89.6(2)
F5 P1 F1 90.49(19)
F3 P1 F1 179.1(2)
F6 P1 F1 87.50(18)
F4 P1 F1 89.18(19)

loop_
_geom_bond_atom_site_label_1
_geom_bond_atom_site_label_2
_geom_bond_distance
Ru1 N1 2.088(4)
Ru1 N2 2.101(4)
Ru1 C14 2.176(5)
Ru1 C19 2.187(5)
Ru1 C16 2.195(4)
Ru1 C18 2.199(5)
Ru1 C17 2.205(5)
Ru1 C15 2.226(4)
Ru1 Cl1 2.3976(13)
O1 C13 1.222(6)
N1 C1 1.336(6)
N1 C5 1.364(6)
N2 C6 1.293(6)
N2 C7 1.425(6)
N3 C13 1.337(7)
C1 C2 1.384(7)
C2 C3 1.382(7)
C3 C4 1.399(7)
C4 C5 1.385(6)
C5 C6 1.442(6)
C7 C8 1.388(6)
C7 C12 1.391(7)
C8 C9 1.391(6)
C9 C10 1.389(7)
C10 C11 1.406(6)
C10 C13 1.505(6)
C11 C12 1.368(6)
C14 C19 1.408(8)
C14 C15 1.417(7)
C15 C16 1.434(6)
C15 C20 1.515(7)
C16 C17 1.388(7)
C17 C18 1.419(7)
C18 C19 1.394(7)
C18 C23 1.507(7)
C20 C22 1.520(8)
C20 C21 1.532(8)
P1 F2 1.574(4)
P1 F5 1.578(4)
P1 F3 1.585(3)
P1 F6 1.594(3)
P1 F4 1.595(4)
P1 F1 1.600(3)

loop_
_geom_hbond_atom_site_label_D
_geom_hbond_atom_site_label_H
_geom_hbond_atom_site_label_A
_geom_hbond_distance_DH
_geom_hbond_distance_HA
_geom_hbond_distance_DA
_geom_hbond_angle_DHA
_geom_hbond_site_symmetry_A
N3 H3A Cl1 0.871(10) 2.53(2) 3.341(4) 156(5) 1_455
N3 H3B F2 0.872(10) 2.45(3) 3.232(6) 150(5) 1_455
N3 H3B F6 0.872(10) 2.49(5) 3.065(6) 124(4) 1_455
